data_7027495
loop_
_publ_author_name
'Domasevitch, Konstantin V.'
'Rusanova, Julia A.'
'Vassilyeva, Olga Yu.'
'Kokozay, Vladimir N.'
'Squattrito, Philip J.'
'Sieler, Joachim'
'Raithby, Paul R.'

_publ_section_title
;
 Extended multidecker sandwich architecture of Cs+--18-crown-6 complexes
 stabilized in the environment of novel large iodocuprate(I) clusters
 obtained from zerovalent copper
;
_journal_issue 17
_journal_name_full 'Journal of the Chemical Society, Dalton Transactions'
_journal_page_first 3087
_journal_paper_doi 10.1039/a903225h
_journal_year 1999
_chemical_formula_sum 'C108 H216 Cs9 Cu24 I33 O54'
_chemical_formula_weight 9287.66
_chemical_name_systematic 'Compound 3'
_space_group_IT_number 205
_symmetry_cell_setting cubic
_symmetry_space_group_name_Hall '-P 2ac 2ab 3'
_symmetry_space_group_name_H-M 'P a -3'
_atom_sites_solution_hydrogens geom
_atom_sites_solution_primary direct
_atom_sites_solution_secondary difmap
_audit_creation_method SHELXL
_cell_angle_alpha 90.00
_cell_angle_beta 90.00
_cell_angle_gamma 90.00
_cell_formula_units_Z 4
_cell_length_a 28.25580(10)
_cell_length_b 28.25580(10)
_cell_length_c 28.25580(10)
_cell_measurement_temperature 293(2)
_cell_volume 22559.15(14)
_computing_molecular_graphics 'SHELXTL-PLUS (Sheldrick, 1991)'
_computing_publication_material 'SHELXL-93 (Sheldrick, 1993)'
_computing_structure_refinement 'SHELXL-93 (Sheldrick, 1993)'
_computing_structure_solution 'SHELXS-86 (Sheldrick, 1990)'
_diffrn_ambient_temperature 293(2)
_diffrn_measurement_device 'Siemens SMART CCD Detector'
_diffrn_radiation_monochromator graphite
_diffrn_radiation_source 'fine-focus sealed tube'
_diffrn_radiation_type MoK\a
_diffrn_radiation_wavelength 0.71073
_diffrn_reflns_av_R_equivalents 0.0783
_diffrn_reflns_av_sigmaI/netI 0.0273
_diffrn_reflns_limit_h_max 36
_diffrn_reflns_limit_h_min -35
_diffrn_reflns_limit_k_max 34
_diffrn_reflns_limit_k_min -34
_diffrn_reflns_limit_l_max 25
_diffrn_reflns_limit_l_min -36
_diffrn_reflns_number 82209
_diffrn_reflns_theta_max 21.98
_diffrn_reflns_theta_min 1.25
_exptl_absorpt_coefficient_mu 8.216
_exptl_crystal_density_diffrn 2.735
_exptl_crystal_F_000 16944
_exptl_crystal_size_max 0.25
_exptl_crystal_size_mid 0.20
_exptl_crystal_size_min 0.20
_refine_diff_density_max 1.268
_refine_diff_density_min -1.085
_refine_diff_density_rms 0.185
_refine_ls_extinction_coef 0.000100(13)
_refine_ls_extinction_expression Fc^*^=kFc[1+0.001xFc^2^\l^3^/sin(2\q)]^-1/4^
_refine_ls_extinction_method SHELXL
_refine_ls_goodness_of_fit_all 1.148
_refine_ls_goodness_of_fit_obs 1.210
_refine_ls_matrix_type full
_refine_ls_number_parameters 338
_refine_ls_number_reflns 4149
_refine_ls_number_restraints 9
_refine_ls_restrained_S_all 1.559
_refine_ls_restrained_S_obs 1.208
_refine_ls_R_factor_all 0.1196
_refine_ls_R_factor_obs 0.0960
_refine_ls_shift/esd_max 0.305
_refine_ls_shift/esd_mean 0.022
_refine_ls_structure_factor_coef Fsqd
_refine_ls_weighting_details 'w=1/[\s^2^(Fo^2^)+(0.0234P)^2^+1266.4639P] where P=(Fo^2^+2Fc^2^)/3'
_refine_ls_weighting_scheme calc
_refine_ls_wR_factor_all 0.2469
_refine_ls_wR_factor_obs 0.1974
_reflns_number_observed 3555
_reflns_number_total 4624
_reflns_observed_criterion >2sigma(I)
_cod_data_source_file 903225hsup1.cif
_cod_data_source_block olga2
_cod_depositor_comments
;
The following automatic conversions were performed:

'_symmetry_cell_setting' value 'Cubic' changed to 'cubic' according
to /home/saulius/struct/CIF-dictionaries/cif_core.dic dictionary
named 'cif_core.dic' version 2.4.2 from 2011-04-26.

Automatic conversion script
Id: cif_fix_values 1891 2012-01-12 08:04:46Z andrius 

The following automatic conversions were performed:

'_refine_ls_weighting_scheme' value 'calc
w=1/[\s^2^(Fo^2^)+(0.0234P)^2^+1266.4639P] where P=(Fo^2^+2Fc^2^)/3'
was changed to 'calc'. New tag '_refine_ls_weighting_details' was
created. The value of the new tag was set to
'w=1/[\s^2^(Fo^2^)+(0.0234P)^2^+1266.4639P] where
P=(Fo^2^+2Fc^2^)/3'.

Automatic conversion script
Id: cif_fix_values 3143 2015-03-26 13:38:13Z robertas 
;
_cod_original_sg_symbol_H-M Pa-3
_cod_database_code 7027495

loop_
_symmetry_equiv_pos_as_xyz
'x, y, z'
'-x+1/2, -y, z+1/2'
'-x, y+1/2, -z+1/2'
'x+1/2, -y+1/2, -z'
'z, x, y'
'z+1/2, -x+1/2, -y'
'-z+1/2, -x, y+1/2'
'-z, x+1/2, -y+1/2'
'y, z, x'
'-y, z+1/2, -x+1/2'
'y+1/2, -z+1/2, -x'
'-y+1/2, -z, x+1/2'
'-x, -y, -z'
'x-1/2, y, -z-1/2'
'x, -y-1/2, z-1/2'
'-x-1/2, y-1/2, z'
'-z, -x, -y'
'-z-1/2, x-1/2, y'
'z-1/2, x, -y-1/2'
'z, -x-1/2, y-1/2'
'-y, -z, -x'
'y, -z-1/2, x-1/2'
'-y-1/2, z-1/2, x'
'y-1/2, z, -x-1/2'

loop_
_atom_site_aniso_label
_atom_site_aniso_U_11
_atom_site_aniso_U_22
_atom_site_aniso_U_33
_atom_site_aniso_U_23
_atom_site_aniso_U_13
_atom_site_aniso_U_12
Cs3 0.0463(12) 0.0463(12) 0.0463(12) -0.0017(13) 0.0017(13) 0.0017(13)
O7 0.164(30) 0.144(27) 0.168(31) 0.064(24) 0.029(25) 0.004(23)
C15 0.098(25) 0.121(29) 0.069(21) 0.021(20) -0.034(18) -0.003(21)
C16 0.108(29) 0.099(29) 0.138(35) 0.016(25) -0.004(26) 0.013(22)
Cs1 0.0542(10) 0.0749(11) 0.0473(9) -0.0047(8) -0.0002(7) -0.0111(8)
Cs2 0.0864(11) 0.0864(11) 0.0864(11) 0.0154(12) -0.0154(12) -0.0154(12)
O1 0.069(13) 0.083(14) 0.085(14) -0.014(11) -0.014(11) -0.012(11)
O2 0.074(12) 0.054(12) 0.081(13) -0.011(10) 0.010(10) -0.013(9)
O3 0.071(13) 0.058(11) 0.084(13) 0.005(10) 0.003(10) -0.017(10)
O4 0.074(13) 0.054(11) 0.073(12) 0.000(9) 0.002(10) -0.014(9)
O5 0.060(11) 0.081(14) 0.077(13) 0.009(11) -0.004(10) -0.014(10)
O6 0.046(12) 0.104(19) 0.124(18) -0.009(14) 0.001(12) 0.007(11)
C1 0.118(30) 0.072(21) 0.094(25) -0.003(19) -0.023(23) -0.041(21)
C2 0.069(19) 0.091(24) 0.073(20) 0.015(17) 0.000(16) -0.037(17)
C3 0.070(19) 0.117(29) 0.066(19) -0.017(19) 0.016(15) -0.014(19)
C4 0.087(24) 0.068(21) 0.106(26) -0.035(19) 0.019(19) 0.015(17)
C5 0.114(31) 0.085(25) 0.105(27) -0.016(21) 0.056(24) -0.014(21)
C6 0.093(25) 0.063(18) 0.090(22) -0.005(17) 0.013(19) -0.028(18)
C7 0.095(24) 0.036(14) 0.095(23) 0.001(15) -0.008(19) -0.029(15)
C8 0.064(18) 0.089(23) 0.068(19) 0.028(17) 0.016(15) -0.009(16)
C9 0.077(21) 0.070(22) 0.106(25) -0.017(19) 0.007(19) -0.013(17)
C10 0.055(19) 0.104(29) 0.126(30) -0.035(23) -0.020(19) 0.012(18)
C11 0.100(26) 0.051(19) 0.118(28) 0.002(18) -0.002(21) 0.009(17)
C12 0.101(27) 0.071(21) 0.123(29) -0.035(20) 0.009(23) -0.004(19)
Cu1 0.103(3) 0.091(3) 0.112(3) 0.044(3) 0.023(3) 0.015(2)
Cu2 0.102(2) 0.102(2) 0.102(2) 0.016(3) -0.016(3) -0.016(3)
Cu3 0.086(3) 0.117(3) 0.091(3) 0.041(3) 0.006(2) 0.028(3)
I1 0.0610(11) 0.0499(10) 0.0544(10) 0.0047(7) -0.0107(8) 0.0040(8)
I2 0.0518(10) 0.0713(12) 0.0781(13) -0.0024(9) -0.0021(9) 0.0057(9)
I3 0.0429(7) 0.0429(7) 0.0429(7) 0.0005(6) -0.0005(6) -0.0005(6)
I4 0.0556(10) 0.0431(9) 0.0535(10) -0.0015(7) 0.0055(7) -0.0003(7)
I5 0.172(6) 0.127(5) 0.122(5) 0.006(4) -0.014(5) -0.014(5)
I6 0.116(3) 0.116(3) 0.116(3) -0.016(3) 0.016(3) 0.016(3)
Cu6 0.147(20) 0.206(25) 0.251(33) 0.059(22) -0.028(19) 0.007(16)
I8 0.072(4) 0.061(3) 0.061(2) 0.003(2) -0.007(2) -0.006(3)
I9 0.0491(13) 0.0491(13) 0.0491(13) -0.0050(14) -0.0050(14) -0.0050(14)
I10 0.180(9) 0.165(8) 0.265(13) 0.019(8) 0.000(9) -0.013(7)
Cu7 0.162(15) 0.162(15) 0.162(15) 0.007(16) 0.007(16) 0.007(16)

loop_
_atom_site_label
_atom_site_type_symbol
_atom_site_fract_x
_atom_site_fract_y
_atom_site_fract_z
_atom_site_U_iso_or_equiv
_atom_site_thermal_displace_type
_atom_site_occupancy
_atom_site_calc_flag
_atom_site_refinement_flags
O9 O 0.0316(9) 0.0859(10) 0.4599(9) 0.106(8) Uiso 1 d D
C17 C 0.0199(14) 0.0936(20) 0.4115(11) 0.126(15) Uiso 1 d D
H17A H 0.0410(14) 0.0752(20) 0.3915(11) 0.080 Uiso 1 calc R
H17B H 0.0241(14) 0.1268(20) 0.4037(11) 0.080 Uiso 1 calc R
C18 C 0.0795(12) 0.0978(22) 0.4703(14) 0.140(17) Uiso 1 d D
H18A H 0.0843(12) 0.1312(22) 0.4636(14) 0.080 Uiso 1 calc R
H18B H 0.1001(12) 0.0799(22) 0.4495(14) 0.080 Uiso 1 calc R
Cs3 Cs -0.12235(10) 0.12235(10) 0.62235(10) 0.0463(12) Uani 0.50 d SP
O7 O -0.1720(14) 0.0508(13) 0.5545(13) 0.159(13) Uani 1 d D
O8 O -0.1228(12) 0.1186(13) 0.4996(17) 0.185(15) Uiso 1 d D
C14 C -0.1779(25) 0.0642(13) 0.5062(14) 0.155(19) Uiso 1 d D
H14A H -0.2091(25) 0.0541(13) 0.4961(14) 0.080 Uiso 1 calc R
H14B H -0.1550(25) 0.0468(13) 0.4874(14) 0.080 Uiso 1 calc R
C15 C -0.1729(12) 0.1152(12) 0.4947(13) 0.096(11) Uani 1 d D
H15A H -0.1833(12) 0.1224(12) 0.4628(13) 0.080 Uiso 1 calc R
H15B H -0.1895(12) 0.1352(12) 0.5172(13) 0.080 Uiso 1 calc R
C13 C -0.1655(28) 0.0031(14) 0.5699(15) 0.167(21) Uiso 1 d D
H13A H -0.1347(28) -0.0070(14) 0.5585(15) 0.080 Uiso 1 calc R
H13B H -0.1888(28) -0.0159(14) 0.5534(15) 0.080 Uiso 1 calc R
C16 C -0.1204(13) 0.1680(13) 0.4901(19) 0.115(13) Uani 1 d D
H16A H -0.1394(13) 0.1873(13) 0.5112(19) 0.080 Uiso 1 calc R
H16B H -0.1261(13) 0.1762(13) 0.4572(19) 0.080 Uiso 1 calc R
I7 I -0.2191(20) 0.2163(20) 0.5886(19) 0.355(18) Uiso 0.33 d P
Cs1 Cs -0.00647(6) -0.00283(6) 0.16940(5) 0.0588(5) Uani 1 d .
Cs2 Cs -0.04380(9) 0.04380(9) 0.54380(9) 0.0864(11) Uani 1 d S
O1 O -0.0210(7) -0.1042(8) 0.2125(8) 0.079(6) Uani 1 d .
O2 O -0.0927(7) -0.0387(7) 0.2251(7) 0.070(5) Uani 1 d .
O3 O -0.0592(7) 0.0516(6) 0.2551(7) 0.071(5) Uani 1 d .
O4 O 0.0285(7) 0.0881(6) 0.2202(7) 0.067(5) Uani 1 d .
O5 O 0.0981(7) 0.0194(7) 0.2054(7) 0.073(5) Uani 1 d .
O6 O 0.0717(7) -0.0762(9) 0.1857(9) 0.091(7) Uani 1 d .
C1 C -0.0687(15) -0.1148(13) 0.2004(14) 0.095(11) Uani 1 d .
H1A H -0.0754(15) -0.1480(13) 0.2031(14) 0.080 Uiso 1 d R
H1B H -0.0751(15) -0.1051(13) 0.1685(14) 0.080 Uiso 1 d R
C2 C -0.1005(12) -0.0849(12) 0.2351(12) 0.077(9) Uani 1 d .
H2A H -0.1333(12) -0.0928(12) 0.2309(12) 0.080 Uiso 1 d R
H2B H -0.0916(12) -0.0918(12) 0.2672(12) 0.080 Uiso 1 d R
C3 C -0.1162(12) -0.0097(14) 0.2592(11) 0.084(10) Uani 1 d .
H3A H -0.1033(12) -0.0150(14) 0.2902(11) 0.080 Uiso 1 d R
H3B H -0.1492(12) -0.0177(14) 0.2596(11) 0.080 Uiso 1 d R
C4 C -0.1090(13) 0.0424(12) 0.2451(14) 0.087(10) Uani 1 d .
H4A H -0.1142(13) 0.0460(12) 0.2117(14) 0.080 Uiso 1 d R
H4B H -0.1299(13) 0.0633(12) 0.2619(14) 0.080 Uiso 1 d R
C5 C -0.0509(15) 0.1015(13) 0.2466(16) 0.101(12) Uani 1 d .
H5A H -0.0697(15) 0.1203(13) 0.2677(16) 0.080 Uiso 1 d R
H5B H -0.0599(15) 0.1091(13) 0.2147(16) 0.080 Uiso 1 d R
C6 C 0.0006(13) 0.1110(11) 0.2549(13) 0.082(9) Uani 1 d .
H6A H 0.0057(13) 0.1445(11) 0.2521(13) 0.080 Uiso 1 d R
H6B H 0.0104(13) 0.1012(11) 0.2859(13) 0.080 Uiso 1 d R
C7 C 0.0783(12) 0.0965(10) 0.2249(13) 0.075(9) Uani 1 d .
H7A H 0.0882(12) 0.0887(10) 0.2564(13) 0.080 Uiso 1 d R
H7B H 0.0851(12) 0.1293(10) 0.2190(13) 0.080 Uiso 1 d R
C8 C 0.1038(11) 0.0669(12) 0.1909(11) 0.074(8) Uani 1 d .
H8A H 0.0904(11) 0.0717(12) 0.1601(11) 0.080 Uiso 1 d R
H8B H 0.1368(11) 0.0748(12) 0.1896(11) 0.080 Uiso 1 d R
C9 C 0.1288(12) -0.0129(12) 0.1775(14) 0.085(9) Uani 1 d .
H9A H 0.1614(12) -0.0045(12) 0.1823(14) 0.080 Uiso 1 d R
H9B H 0.1218(12) -0.0105(12) 0.1444(14) 0.080 Uiso 1 d R
C10 C 0.1195(11) -0.0611(14) 0.1953(16) 0.095(11) Uani 1 d .
H10A H 0.1400(11) -0.0827(14) 0.1789(16) 0.080 Uiso 1 d R
H10B H 0.1260(11) -0.0632(14) 0.2285(16) 0.080 Uiso 1 d R
C11 C 0.0630(14) -0.1224(11) 0.1978(15) 0.089(10) Uani 1 d .
H11A H 0.0662(14) -0.1268(11) 0.2313(15) 0.080 Uiso 1 d R
H11B H 0.0853(14) -0.1425(11) 0.1818(15) 0.080 Uiso 1 d R
C12 C 0.0091(14) -0.1347(13) 0.1827(16) 0.098(11) Uani 1 d .
H12A H 0.0048(14) -0.1258(13) 0.1502(16) 0.080 Uiso 1 d R
H12B H 0.0019(14) -0.1677(13) 0.1861(16) 0.080 Uiso 1 d R
Cu1 Cu -0.3609(2) 0.2775(2) 0.7186(2) 0.1020(15) Uani 1 d .
Cu2 Cu -0.2527(2) 0.2527(2) 0.7527(2) 0.102(2) Uani 1 d S
Cu3 Cu -0.3548(2) 0.2187(2) 0.7864(2) 0.0983(15) Uani 1 d .
Cu4 Cu -0.2905(10) 0.2798(10) 0.6523(9) 0.222(8) Uiso 0.50 d P
Cu5 Cu -0.2237(10) 0.2256(9) 0.6547(9) 0.220(8) Uiso 0.50 d P
I1 I -0.35358(6) 0.34493(6) 0.65985(6) 0.0551(5) Uani 1 d .
I2 I -0.43852(6) 0.25018(7) 0.75988(7) 0.0671(6) Uani 1 d .
I3 I -0.31019(5) 0.31019(5) 0.81019(5) 0.0429(7) Uani 1 d S
I4 I -0.31024(6) 0.19844(5) 0.70270(6) 0.0508(5) Uani 1 d .
I5 I -0.2570(3) 0.2506(3) 0.5752(3) 0.140(2) Uani 0.50 d P
I6 I -0.1603(2) 0.1603(2) 0.6603(2) 0.116(3) Uani 0.50 d SP
Cu6 Cu -0.0402(10) 0.0443(13) 0.0464(14) 0.202(14) Uani 0.50 d P
I8 I -0.0539(3) 0.0544(2) 0.0616(2) 0.0645(14) Uani 0.50 d P
I9 I 0.05129(11) 0.05129(11) 0.05129(11) 0.0491(13) Uani 0.50 d SP
I10 I -0.0903(4) 0.0755(4) 0.0979(5) 0.203(4) Uani 0.50 d P
Cu7 Cu -0.0091(5) -0.0091(5) -0.0091(5) 0.162(15) Uani 0.50 d SP

loop_
_atom_type_symbol
_atom_type_description
_atom_type_scat_dispersion_real
_atom_type_scat_dispersion_imag
_atom_type_scat_source
C C 0.0033 0.0016 'International Tables Vol C Tables 4.2.6.8 and 6.1.1.4'
H H 0.0000 0.0000 'International Tables Vol C Tables 4.2.6.8 and 6.1.1.4'
O O 0.0106 0.0060 'International Tables Vol C Tables 4.2.6.8 and 6.1.1.4'
Cu Cu 0.3201 1.2651 'International Tables Vol C Tables 4.2.6.8 and 6.1.1.4'
I I -0.4742 1.8119 'International Tables Vol C Tables 4.2.6.8 and 6.1.1.4'
Cs Cs -0.3680 2.1192 'International Tables Vol C Tables 4.2.6.8 and 6.1.1.4'

loop_
_geom_angle_atom_site_label_1
_geom_angle_atom_site_label_2
_geom_angle_atom_site_label_3
_geom_angle
_geom_angle_site_symmetry_1
_geom_angle_site_symmetry_3
C17 O9 C18 112.4(14) . .
C17 O9 Cs2 125.3(20) . .
C18 O9 Cs2 122.3(21) . .
C17 O9 Cs2 98.4(26) . 13_556
C18 O9 Cs2 98.7(28) . 13_556
Cs2 O9 Cs2 74.4(5) . 13_556
O9 C17 C18 110.4(38) . 19_556
O9 C18 C17 114.0(37) . 22_566
I6 Cs3 O7 118.0(7) . .
I6 Cs3 O7 118.0(7) . 7
O7 Cs3 O7 99.7(9) . 7
I6 Cs3 O7 118.0(7) . 10_545
O7 Cs3 O7 99.7(9) . 10_545
O7 Cs3 O7 99.7(9) 7 10_545
I6 Cs3 O8 126.3(6) . .
O7 Cs3 O8 50.5(8) . .
O7 Cs3 O8 50.8(8) 7 .
O7 Cs3 O8 115.6(10) 10_545 .
I6 Cs3 O8 126.3(6) . 7
O7 Cs3 O8 115.6(10) . 7
O7 Cs3 O8 50.5(8) 7 7
O7 Cs3 O8 50.8(8) 10_545 7
O8 Cs3 O8 88.5(9) . 7
I6 Cs3 O8 126.3(6) . 10_545
O7 Cs3 O8 50.8(8) . 10_545
O7 Cs3 O8 115.6(10) 7 10_545
O7 Cs3 O8 50.5(8) 10_545 10_545
O8 Cs3 O8 88.5(9) . 10_545
O8 Cs3 O8 88.5(9) 7 10_545
I6 Cs3 Cs2 180.0(2) . .
O7 Cs3 Cs2 62.0(7) . .
O7 Cs3 Cs2 62.0(7) 7 .
O7 Cs3 Cs2 62.0(7) 10_545 .
O8 Cs3 Cs2 53.7(6) . .
O8 Cs3 Cs2 53.7(6) 7 .
O8 Cs3 Cs2 53.7(6) 10_545 .
I6 Cs3 C15 110.7(6) . .
O7 Cs3 C15 39.7(7) . .
O7 Cs3 C15 69.4(7) 7 .
O7 Cs3 C15 128.6(9) 10_545 .
O8 Cs3 C15 21.4(3) . .
O8 Cs3 C15 109.8(9) 7 .
O8 Cs3 C15 87.9(8) 10_545 .
Cs2 Cs3 C15 69.3(6) . .
I6 Cs3 C15 110.7(6) . 10_545
O7 Cs3 C15 69.4(7) . 10_545
O7 Cs3 C15 128.6(9) 7 10_545
O7 Cs3 C15 39.7(7) 10_545 10_545
O8 Cs3 C15 109.8(9) . 10_545
O8 Cs3 C15 87.9(8) 7 10_545
O8 Cs3 C15 21.4(3) 10_545 10_545
Cs2 Cs3 C15 69.3(6) . 10_545
C15 Cs3 C15 108.2(6) . 10_545
I6 Cs3 C15 110.7(6) . 7
O7 Cs3 C15 128.6(9) . 7
O7 Cs3 C15 39.7(7) 7 7
O7 Cs3 C15 69.4(7) 10_545 7
O8 Cs3 C15 87.9(8) . 7
O8 Cs3 C15 21.4(3) 7 7
O8 Cs3 C15 109.8(9) 10_545 7
Cs2 Cs3 C15 69.3(6) . 7
C15 Cs3 C15 108.2(6) . 7
C15 Cs3 C15 108.2(6) 10_545 7
I6 Cs3 C16 111.4(6) . .
O7 Cs3 C16 68.7(8) . .
O7 Cs3 C16 39.8(7) 7 .
O7 Cs3 C16 128.1(9) 10_545 .
O8 Cs3 C16 20.8(5) . .
O8 Cs3 C16 87.5(8) 7 .
O8 Cs3 C16 109.2(9) 10_545 .
Cs2 Cs3 C16 68.6(6) . .
C15 Cs3 C16 31.2(8) . .
C15 Cs3 C16 130.5(9) 10_545 .
C15 Cs3 C16 79.5(7) 7 .
C14 O7 C13 123.8(34) . .
C14 O7 Cs3 118.0(25) . .
C13 O7 Cs3 111.5(31) . .
C14 O7 Cs2 93.0(33) . .
C13 O7 Cs2 81.1(35) . .
Cs3 O7 Cs2 68.8(8) . .
C15 O8 C16 95.4(31) . .
C15 O8 Cs2 131.4(24) . .
C16 O8 Cs2 131.6(24) . .
C15 O8 Cs3 95.9(25) . .
C16 O8 Cs3 99.2(30) . .
Cs2 O8 Cs3 69.0(9) . .
O7 C14 C15 117.1(31) . .
O8 C15 C14 98.0(38) . .
O8 C15 Cs3 62.7(23) . .
C14 C15 Cs3 83.3(21) . .
O7 C13 C16 121.6(40) . 10_545
O7 C13 Cs2 76.4(32) . .
C16 C13 Cs2 108.4(38) 10_545 .
O8 C16 C13 87.1(39) . 7
O8 C16 Cs3 60.0(26) . .
C13 C16 Cs3 76.2(29) 7 .
I5 I7 Cu5 96.4(30) . .
I5 I7 I6 153.2(30) . .
Cu5 I7 I6 57.0(16) . .
I5 I7 Cs3 177.8(29) . .
Cu5 I7 Cs3 84.4(20) . .
I6 I7 Cs3 27.4(6) . .
O6 Cs1 O2 105.7(6) . .
O6 Cs1 O4 105.2(6) . .
O2 Cs1 O4 106.8(5) . .
O6 Cs1 O1 54.4(6) . .
O2 Cs1 O1 52.9(5) . .
O4 Cs1 O1 128.1(5) . .
O6 Cs1 O5 54.4(6) . .
O2 Cs1 O5 129.5(5) . .
O4 Cs1 O5 52.7(5) . .
O1 Cs1 O5 100.2(5) . .
O6 Cs1 O3 122.8(6) . .
O2 Cs1 O3 53.7(5) . .
O4 Cs1 O3 53.6(5) . .
O1 Cs1 O3 94.8(5) . .
O5 Cs1 O3 95.5(5) . .
O6 Cs1 I8 132.9(5) . .
O2 Cs1 I8 106.2(4) . .
O4 Cs1 I8 97.7(4) . .
O1 Cs1 I8 132.1(4) . .
O5 Cs1 I8 120.8(4) . .
O3 Cs1 I8 104.0(4) . .
O6 Cs1 C1 74.3(8) . .
O2 Cs1 C1 39.2(8) . .
O4 Cs1 C1 138.1(7) . .
O1 Cs1 C1 21.9(7) . .
O5 Cs1 C1 122.0(7) . .
O3 Cs1 C1 90.6(7) . .
I8 Cs1 C1 113.2(6) . .
O6 Cs1 C8 74.4(7) . .
O2 Cs1 C8 138.7(6) . .
O4 Cs1 C8 39.0(7) . .
O1 Cs1 C8 121.8(6) . .
O5 Cs1 C8 21.7(6) . .
O3 Cs1 C8 90.7(6) . .
I8 Cs1 C8 101.9(5) . .
C1 Cs1 C8 143.5(8) . .
O6 Cs1 C12 39.8(8) . .
O2 Cs1 C12 73.5(7) . .
O4 Cs1 C12 137.3(7) . .
O1 Cs1 C12 22.3(7) . .
O5 Cs1 C12 93.1(7) . .
O3 Cs1 C12 116.7(7) . .
I8 Cs1 C12 123.8(7) . .
C1 Cs1 C12 36.1(9) . .
C8 Cs1 C12 114.0(8) . .
O6 Cs1 C4 133.6(8) . .
O2 Cs1 C4 39.0(6) . .
O4 Cs1 C4 72.9(6) . .
O1 Cs1 C4 89.4(7) . .
O5 Cs1 C4 117.3(7) . .
O3 Cs1 C4 21.9(7) . .
I8 Cs1 C4 92.3(6) . .
C1 Cs1 C4 78.2(9) . .
C8 Cs1 C4 111.4(7) . .
C12 Cs1 C4 111.3(8) . .
O6 Cs1 Cu6 123.3(7) . .
O2 Cs1 Cu6 112.4(6) . .
O4 Cs1 Cu6 102.1(7) . .
O1 Cs1 Cu6 129.4(7) . .
O5 Cs1 Cu6 116.8(6) . .
O3 Cs1 Cu6 113.5(6) . .
I8 Cs1 Cu6 9.6(5) . .
C1 Cs1 Cu6 112.9(8) . .
C8 Cs1 Cu6 99.9(7) . .
C12 Cs1 Cu6 117.5(9) . .
C4 Cs1 Cu6 101.7(8) . .
O8 Cs2 O8 93.7(11) 7 10_545
O8 Cs2 O8 93.7(11) 7 .
O8 Cs2 O8 93.7(11) 10_545 .
O8 Cs2 O9 177.9(9) 7 10_545
O8 Cs2 O9 86.4(8) 10_545 10_545
O8 Cs2 O9 88.4(8) . 10_545
O8 Cs2 O9 86.4(8) 7 7
O8 Cs2 O9 88.4(8) 10_545 7
O8 Cs2 O9 177.9(8) . 7
O9 Cs2 O9 91.5(7) 10_545 7
O8 Cs2 O9 88.4(8) 7 .
O8 Cs2 O9 177.9(8) 10_545 .
O8 Cs2 O9 86.4(8) . .
O9 Cs2 O9 91.5(7) 10_545 .
O9 Cs2 O9 91.5(7) 7 .
O8 Cs2 O7 48.0(8) 7 10_545
O8 Cs2 O7 47.7(8) 10_545 10_545
O8 Cs2 O7 106.5(11) . 10_545
O9 Cs2 O7 131.5(7) 10_545 10_545
O9 Cs2 O7 75.0(8) 7 10_545
O9 Cs2 O7 134.3(6) . 10_545
O8 Cs2 O7 47.7(8) 7 7
O8 Cs2 O7 106.5(11) 10_545 7
O8 Cs2 O7 48.0(8) . 7
O9 Cs2 O7 134.3(6) 10_545 7
O9 Cs2 O7 131.5(7) 7 7
O9 Cs2 O7 75.0(8) . 7
O7 Cs2 O7 81.9(10) 10_545 7
O8 Cs2 O7 106.5(11) 7 .
O8 Cs2 O7 48.0(8) 10_545 .
O8 Cs2 O7 47.7(8) . .
O9 Cs2 O7 75.0(8) 10_545 .
O9 Cs2 O7 134.3(6) 7 .
O9 Cs2 O7 131.5(7) . .
O7 Cs2 O7 81.9(10) 10_545 .
O7 Cs2 O7 81.9(10) 7 .
O8 Cs2 O9 133.3(8) 7 19_556
O8 Cs2 O9 130.8(7) 10_545 19_556
O8 Cs2 O9 72.8(9) . 19_556
O9 Cs2 O9 47.3(2) 10_545 19_556
O9 Cs2 O9 105.6(5) 7 19_556
O9 Cs2 O9 47.3(2) . 19_556
O7 Cs2 O9 178.4(6) 10_545 19_556
O7 Cs2 O9 98.6(7) 7 19_556
O7 Cs2 O9 96.7(7) . 19_556
O8 Cs2 O9 130.8(7) 7 13_556
O8 Cs2 O9 72.8(9) 10_545 13_556
O8 Cs2 O9 133.3(8) . 13_556
O9 Cs2 O9 47.3(2) 10_545 13_556
O9 Cs2 O9 47.3(2) 7 13_556
O9 Cs2 O9 105.6(5) . 13_556
O7 Cs2 O9 96.7(7) 10_545 13_556
O7 Cs2 O9 178.4(6) 7 13_556
O7 Cs2 O9 98.6(7) . 13_556
O9 Cs2 O9 82.8(6) 19_556 13_556
O8 Cs2 O9 72.8(9) 7 22_566
O8 Cs2 O9 133.3(8) 10_545 22_566
O8 Cs2 O9 130.8(7) . 22_566
O9 Cs2 O9 105.6(5) 10_545 22_566
O9 Cs2 O9 47.3(2) 7 22_566
O9 Cs2 O9 47.3(2) . 22_566
O7 Cs2 O9 98.6(7) 10_545 22_566
O7 Cs2 O9 96.7(7) 7 22_566
O7 Cs2 O9 178.4(6) . 22_566
O9 Cs2 O9 82.8(6) 19_556 22_566
O9 Cs2 O9 82.8(6) 13_556 22_566
C1 O1 C12 106.6(26) . .
C1 O1 Cs1 102.9(19) . .
C12 O1 Cs1 103.6(20) . .
C2 O2 C3 109.7(24) . .
C2 O2 Cs1 123.7(18) . .
C3 O2 Cs1 121.6(16) . .
C4 O3 C5 107.3(26) . .
C4 O3 Cs1 102.5(16) . .
C5 O3 Cs1 105.2(17) . .
C6 O4 C7 113.9(23) . .
C6 O4 Cs1 121.5(16) . .
C7 O4 Cs1 119.5(16) . .
C8 O5 C9 111.4(23) . .
C8 O5 Cs1 101.5(16) . .
C9 O5 Cs1 104.6(16) . .
C11 O6 C10 113.6(27) . .
C11 O6 Cs1 123.6(19) . .
C10 O6 Cs1 120.3(20) . .
O1 C1 C2 106.2(25) . .
O1 C1 Cs1 55.2(15) . .
C2 C1 Cs1 87.7(17) . .
O2 C2 C1 107.1(24) . .
O2 C3 C4 108.3(25) . .
O3 C4 C3 104.2(27) . .
O3 C4 Cs1 55.7(13) . .
C3 C4 Cs1 85.7(16) . .
O3 C5 C6 107.9(33) . .
O3 C5 Cs1 53.6(14) . .
C6 C5 Cs1 84.8(19) . .
O4 C6 C5 110.5(27) . .
O4 C7 C8 109.1(24) . .
O5 C8 C7 107.4(22) . .
O5 C8 Cs1 56.7(13) . .
C7 C8 Cs1 89.8(17) . .
O5 C9 C10 106.4(28) . .
O5 C9 Cs1 53.5(13) . .
C10 C9 Cs1 84.8(18) . .
O6 C10 C9 112.1(30) . .
O6 C11 C12 107.7(28) . .
O1 C12 C11 105.5(26) . .
O1 C12 Cs1 54.0(15) . .
C11 C12 Cs1 85.7(18) . .
I1 Cu1 Cu3 168.3(3) . .
I1 Cu1 I2 125.8(2) . .
Cu3 Cu1 I2 61.65(15) . .
I1 Cu1 I4 118.1(2) . .
Cu3 Cu1 I4 63.02(15) . .
I2 Cu1 I4 106.0(2) . .
I1 Cu1 Cu4 58.3(6) . .
Cu3 Cu1 Cu4 118.8(6) . .
I2 Cu1 Cu4 158.1(6) . .
I4 Cu1 Cu4 61.2(6) . .
I1 Cu1 Cu3 53.39(13) . 7
Cu3 Cu1 Cu3 115.0(3) . 7
I2 Cu1 Cu3 143.0(2) . 7
I4 Cu1 Cu3 103.2(2) . 7
Cu4 Cu1 Cu3 58.6(6) . 7
I1 Cu1 I3 106.6(2) . .
Cu3 Cu1 I3 62.2(2) . .
I2 Cu1 I3 95.9(2) . .
I4 Cu1 I3 98.1(2) . .
Cu4 Cu1 I3 103.3(6) . .
Cu3 Cu1 I3 57.58(14) 7 .
I4 Cu2 I4 112.1(2) 10_545 .
I4 Cu2 I4 112.1(2) 10_545 7
I4 Cu2 I4 112.1(2) . 7
I4 Cu2 I3 106.7(2) 10_545 .
I4 Cu2 I3 106.7(2) . .
I4 Cu2 I3 106.7(2) 7 .
I4 Cu2 Cu5 61.7(5) 10_545 10_545
I4 Cu2 Cu5 58.2(5) . 10_545
I4 Cu2 Cu5 106.0(6) 7 10_545
I3 Cu2 Cu5 147.3(5) . 10_545
I4 Cu2 Cu5 106.0(6) 10_545 .
I4 Cu2 Cu5 61.7(5) . .
I4 Cu2 Cu5 58.2(5) 7 .
I3 Cu2 Cu5 147.3(5) . .
Cu5 Cu2 Cu5 55.8(9) 10_545 .
I4 Cu2 Cu5 58.2(5) 10_545 7
I4 Cu2 Cu5 106.0(6) . 7
I4 Cu2 Cu5 61.7(5) 7 7
I3 Cu2 Cu5 147.3(5) . 7
Cu5 Cu2 Cu5 55.8(9) 10_545 7
Cu5 Cu2 Cu5 55.8(9) . 7
I1 Cu3 Cu1 177.6(2) 10_545 .
I1 Cu3 I2 122.1(2) 10_545 .
Cu1 Cu3 I2 60.31(15) . .
I1 Cu3 I4 117.3(2) 10_545 .
Cu1 Cu3 I4 61.2(2) . .
I2 Cu3 I4 103.8(2) . .
I1 Cu3 Cu4 56.8(6) 10_545 10_545
Cu1 Cu3 Cu4 121.0(6) . 10_545
I2 Cu3 Cu4 155.0(6) . 10_545
I4 Cu3 Cu4 63.5(6) . 10_545
I1 Cu3 I3 110.8(2) 10_545 .
Cu1 Cu3 I3 68.2(2) . .
I2 Cu3 I3 98.8(2) . .
I4 Cu3 I3 100.6(2) . .
Cu4 Cu3 I3 104.6(6) 10_545 .
I1 Cu3 Cu1 53.21(12) 10_545 10_545
Cu1 Cu3 Cu1 124.9(3) . 10_545
I2 Cu3 Cu1 147.5(2) . 10_545
I4 Cu3 Cu1 105.6(2) . 10_545
Cu4 Cu3 Cu1 55.4(6) 10_545 10_545
I3 Cu3 Cu1 62.34(15) . 10_545
Cu5 Cu4 I5 61.7(10) . .
Cu5 Cu4 I1 170.6(14) . .
I5 Cu4 I1 124.6(11) . .
Cu5 Cu4 Cu1 122.1(12) . .
I5 Cu4 Cu1 149.4(12) . .
I1 Cu4 Cu1 57.0(6) . .
Cu5 Cu4 I4 67.6(9) . .
I5 Cu4 I4 104.5(10) . .
I1 Cu4 I4 114.4(10) . .
Cu1 Cu4 I4 58.7(6) . .
Cu5 Cu4 Cu3 114.8(12) . 7
I5 Cu4 Cu3 143.5(11) . 7
I1 Cu4 Cu3 55.8(6) . 7
Cu1 Cu4 Cu3 66.0(6) . 7
I4 Cu4 Cu3 106.8(9) . 7
Cu5 Cu4 I4 61.0(9) . 7
I5 Cu4 I4 99.4(9) . 7
I1 Cu4 I4 109.8(9) . 7
Cu1 Cu4 I4 108.5(9) . 7
I4 Cu4 I4 100.7(8) . 7
Cu3 Cu4 I4 56.7(5) 7 7
I7 Cu5 Cu4 96.5(21) . .
I7 Cu5 I5 35.8(18) . .
Cu4 Cu5 I5 60.8(9) . .
I7 Cu5 I6 85.0(20) . .
Cu4 Cu5 I6 172.9(14) . .
I5 Cu5 I6 120.8(11) . .
I7 Cu5 I4 123.3(20) . 7
Cu4 Cu5 I4 68.5(9) . 7
I5 Cu5 I4 103.6(9) . 7
I6 Cu5 I4 116.4(10) . 7
I7 Cu5 Cu5 126.2(21) . 10_545
Cu4 Cu5 Cu5 117.1(12) . 10_545
I5 Cu5 Cu5 144.1(15) . 10_545
I6 Cu5 Cu5 57.1(5) . 10_545
I4 Cu5 Cu5 108.3(8) 7 10_545
I7 Cu5 Cu5 131.1(21) . 7
Cu4 Cu5 Cu5 125.0(10) . 7
I5 Cu5 Cu5 154.0(15) . 7
I6 Cu5 Cu5 57.1(5) . 7
I4 Cu5 Cu5 63.0(9) 7 7
Cu5 Cu5 Cu5 60.000(2) 10_545 7
I7 Cu5 I4 118.9(20) . .
Cu4 Cu5 I4 61.6(9) . .
I5 Cu5 I4 100.1(9) . .
I6 Cu5 I4 111.6(9) . .
I4 Cu5 I4 101.6(8) 7 .
Cu5 Cu5 I4 57.8(9) 10_545 .
Cu5 Cu5 I4 104.3(8) 7 .
I7 Cu5 Cu2 166.0(22) . .
Cu4 Cu5 Cu2 69.6(9) . .
I5 Cu5 Cu2 130.4(10) . .
I6 Cu5 Cu2 108.4(9) . .
I4 Cu5 Cu2 54.6(5) 7 .
Cu5 Cu5 Cu2 62.1(4) 10_545 .
Cu5 Cu5 Cu2 62.1(4) 7 .
I4 Cu5 Cu2 53.3(5) . .
I7 Cu5 Cs3 68.9(20) . .
Cu4 Cu5 Cs3 164.4(12) . .
I5 Cu5 Cs3 104.7(8) . .
I6 Cu5 Cs3 16.2(3) . .
I4 Cu5 Cs3 123.7(8) 7 .
Cu5 Cu5 Cs3 70.5(3) 10_545 .
Cu5 Cu5 Cs3 70.5(3) 7 .
I4 Cu5 Cs3 119.6(8) . .
Cu2 Cu5 Cs3 124.6(8) . .
Cu1 I1 Cu3 73.4(2) . 7
Cu1 I1 Cu4 64.7(6) . .
Cu3 I1 Cu4 67.3(6) 7 .
Cu1 I2 Cu3 58.05(14) . .
Cu2 I3 Cu3 67.00(10) . 10_545
Cu2 I3 Cu3 67.00(10) . .
Cu3 I3 Cu3 105.72(11) 10_545 .
Cu2 I3 Cu3 67.00(10) . 7
Cu3 I3 Cu3 105.72(11) 10_545 7
Cu3 I3 Cu3 105.72(11) . 7
Cu2 I3 Cu1 67.22(10) . 10_545
Cu3 I3 Cu1 49.60(11) 10_545 10_545
Cu3 I3 Cu1 60.08(11) . 10_545
Cu3 I3 Cu1 133.87(15) 7 10_545
Cu2 I3 Cu1 67.21(10) . .
Cu3 I3 Cu1 133.86(15) 10_545 .
Cu3 I3 Cu1 49.60(11) . .
Cu3 I3 Cu1 60.08(11) 7 .
Cu1 I3 Cu1 105.96(11) 10_545 .
Cu2 I3 Cu1 67.22(10) . 7
Cu3 I3 Cu1 60.08(11) 10_545 7
Cu3 I3 Cu1 133.86(15) . 7
Cu3 I3 Cu1 49.60(11) 7 7
Cu1 I3 Cu1 105.97(11) 10_545 7
Cu1 I3 Cu1 105.97(11) . 7
Cu2 I4 Cu1 75.9(2) . .
Cu2 I4 Cu3 72.6(2) . .
Cu1 I4 Cu3 55.82(13) . .
Cu2 I4 Cu5 67.1(6) . 10_545
Cu1 I4 Cu5 142.9(6) . 10_545
Cu3 I4 Cu5 107.9(6) . 10_545
Cu2 I4 Cu4 70.7(6) . .
Cu1 I4 Cu4 60.1(6) . .
Cu3 I4 Cu4 111.3(6) . .
Cu5 I4 Cu4 108.0(8) 10_545 .
Cu2 I4 Cu5 65.0(5) . .
Cu1 I4 Cu5 107.8(5) . .
Cu3 I4 Cu5 137.4(5) . .
Cu5 I4 Cu5 59.2(11) 10_545 .
Cu4 I4 Cu5 50.8(8) . .
Cu2 I4 Cu4 68.0(5) . 10_545
Cu1 I4 Cu4 112.6(5) . 10_545
Cu3 I4 Cu4 59.8(5) . 10_545
Cu5 I4 Cu4 50.5(8) 10_545 10_545
Cu4 I4 Cu4 138.4(9) . 10_545
Cu5 I4 Cu4 105.4(7) . 10_545
I7 I5 Cu4 105.2(21) . .
I7 I5 Cu5 47.8(22) . .
Cu4 I5 Cu5 57.6(9) . .
Cs3 I6 Cu5 141.2(6) . 10_545
Cs3 I6 Cu5 141.2(6) . 7
Cu5 I6 Cu5 65.8(10) 10_545 7
Cs3 I6 Cu5 141.2(6) . .
Cu5 I6 Cu5 65.8(10) 10_545 .
Cu5 I6 Cu5 65.8(10) 7 .
Cs3 I6 I7 103.3(11) . .
Cu5 I6 I7 96.0(12) 10_545 .
Cu5 I6 I7 98.5(12) 7 .
Cu5 I6 I7 38.0(13) . .
Cs3 I6 I7 103.3(11) . 10_545
Cu5 I6 I7 38.0(13) 10_545 10_545
Cu5 I6 I7 96.0(12) 7 10_545
Cu5 I6 I7 98.5(12) . 10_545
I7 I6 I7 114.9(8) . 10_545
Cs3 I6 I7 103.2(10) . 7
Cu5 I6 I7 98.5(12) 10_545 7
Cu5 I6 I7 38.0(12) 7 7
Cu5 I6 I7 96.0(12) . 7
I7 I6 I7 114.9(8) . 7
I7 I6 I7 114.9(8) 10_545 7
I8 Cu6 Cu7 169.8(45) . 13
I8 Cu6 I10 3.5(26) . .
Cu7 Cu6 I10 170.2(19) 13 .
I8 Cu6 Cu7 162.7(45) . .
Cu7 Cu6 Cu7 22.0(13) 13 .
I10 Cu6 Cu7 159.2(18) . .
I8 Cu6 Cu6 117.4(40) . 21
Cu7 Cu6 Cu6 60.2(6) 13 21
I10 Cu6 Cu6 114.4(16) . 21
Cu7 Cu6 Cu6 48.0(7) . 21
I8 Cu6 Cu6 130.0(42) . 17
Cu7 Cu6 Cu6 60.2(6) 13 17
I10 Cu6 Cu6 129.0(17) . 17
Cu7 Cu6 Cu6 48.0(7) . 17
Cu6 Cu6 Cu6 83.4(19) 21 17
I8 Cu6 I9 121.9(44) . .
Cu7 Cu6 I9 51.3(10) 13 .
I10 Cu6 I9 124.9(18) . .
Cu7 Cu6 I9 73.3(10) . .
Cu6 Cu6 I9 97.1(7) 21 .
Cu6 Cu6 I9 97.1(7) 17 .
I8 Cu6 I8 118.9(36) . 17
Cu7 Cu6 I8 71.3(12) 13 17
I10 Cu6 I8 118.1(12) . 17
Cu7 Cu6 I8 59.1(9) . 17
Cu6 Cu6 I8 91.0(15) 21 17
Cu6 Cu6 I8 11.3(8) 17 17
I9 Cu6 I8 104.5(11) . 17
I8 Cu6 I8 108.2(36) . 21
Cu7 Cu6 I8 68.9(11) 13 21
I10 Cu6 I8 105.3(12) . 21
Cu7 Cu6 I8 57.4(8) . 21
Cu6 Cu6 I8 9.4(7) 21 21
Cu6 Cu6 I8 91.0(15) 17 21
I9 Cu6 I8 101.7(10) . 21
I8 Cu6 I8 97.6(11) 17 21
I8 Cu6 Cs1 72.5(34) . .
Cu7 Cu6 Cs1 97.5(11) 13 .
I10 Cu6 Cs1 72.7(10) . .
Cu7 Cu6 Cs1 106.8(10) . .
Cu6 Cu6 Cs1 74.2(10) 21 .
Cu6 Cu6 Cs1 154.6(12) 17 .
I9 Cu6 Cs1 74.4(8) . .
I8 Cu6 Cs1 164.7(12) 17 .
I8 Cu6 Cs1 68.1(6) 21 .
I8 Cu6 Cs1 90.9(35) . 9
Cu7 Cu6 Cs1 93.3(11) 13 9
I10 Cu6 Cs1 93.6(11) . 9
Cu7 Cu6 Cs1 102.7(10) . 9
Cu6 Cu6 Cs1 150.6(12) 21 9
Cu6 Cu6 Cs1 71.5(10) 17 9
I9 Cu6 Cs1 71.8(7) . 9
I8 Cu6 Cs1 66.8(7) 17 9
I8 Cu6 Cs1 159.9(12) 21 9
Cs1 Cu6 Cs1 125.5(10) . 9
I8 Cu6 Cs1 77.0(34) . 17
Cu7 Cu6 Cs1 109.9(16) 13 17
I10 Cu6 Cs1 74.0(8) . 17
Cu7 Cu6 Cs1 87.9(12) . 17
Cu6 Cu6 Cs1 70.9(15) 21 17
Cu6 Cu6 Cs1 67.6(15) 17 17
I9 Cu6 Cs1 161.1(14) . 17
I8 Cu6 Cs1 62.4(6) 17 17
I8 Cu6 Cs1 68.7(6) 21 17
Cs1 Cu6 Cs1 114.4(8) . 17
Cs1 Cu6 Cs1 111.3(7) 9 17
Cu6 I8 I10 175.1(37) . .
Cu6 I8 Cu7 7.7(34) . 13
I10 I8 Cu7 172.0(6) . 13
Cu6 I8 Cu6 51.3(37) . 21
I10 I8 Cu6 124.5(7) . 21
Cu7 I8 Cu6 49.5(8) 13 21
Cu6 I8 Cu7 13.6(36) . .
I10 I8 Cu7 161.5(7) . .
Cu7 I8 Cu7 17.1(10) 13 .
Cu6 I8 Cu7 39.9(6) 21 .
Cu6 I8 I9 47.6(36) . .
I10 I8 I9 136.6(6) . .
Cu7 I8 I9 42.4(6) 13 .
Cu6 I8 I9 81.9(7) 21 .
Cu7 I8 I9 59.5(5) . .
Cu6 I8 Cu6 40.6(38) . 17
I10 I8 Cu6 137.8(8) . 17
Cu7 I8 Cu6 48.3(8) 13 17
Cu6 I8 Cu6 70.2(11) 21 17
Cu7 I8 Cu6 39.2(6) . 17
I9 I8 Cu6 80.2(7) . 17
Cu6 I8 Cs1 97.9(34) . .
I10 I8 Cs1 82.3(5) . .
Cu7 I8 Cs1 90.4(3) 13 .
Cu6 I8 Cs1 73.2(6) 21 .
Cu7 I8 Cs1 97.8(3) . .
I9 I8 Cs1 73.0(2) . .
Cu6 I8 Cs1 137.0(6) 17 .
Cu6 I8 Cs1 93.7(37) . 17
I10 I8 Cs1 82.0(5) . 17
Cu7 I8 Cs1 99.0(6) 13 17
Cu6 I8 Cs1 69.7(7) 21 17
Cu7 I8 Cs1 82.0(5) . 17
I9 I8 Cs1 141.3(2) . 17
Cu6 I8 Cs1 65.9(7) 17 17
Cs1 I8 Cs1 120.1(2) . 17
Cu6 I8 Cs1 79.9(34) . 9
I10 I8 Cs1 103.8(5) . 9
Cu7 I8 Cs1 83.2(3) 13 9
Cu6 I8 Cs1 130.6(6) 21 9
Cu7 I8 Cs1 90.8(3) . 9
I9 I8 Cs1 67.78(13) . 9
Cu6 I8 Cs1 67.1(6) 17 9
Cs1 I8 Cs1 127.9(2) . 9
Cs1 I8 Cs1 112.0(2) 17 9
Cu7 I9 Cu6 49.5(9) 13 5
Cu7 I9 Cu6 49.5(9) 13 9
Cu6 I9 Cu6 82.4(13) 5 9
Cu7 I9 Cu6 49.5(9) 13 .
Cu6 I9 Cu6 82.4(13) 5 .
Cu6 I9 Cu6 82.4(13) 9 .
Cu7 I9 Cu7 0.0(3) 13 .
Cu6 I9 Cu7 49.5(9) 5 .
Cu6 I9 Cu7 49.5(9) 9 .
Cu6 I9 Cu7 49.5(9) . .
Cu7 I9 I8 59.92(14) 13 5
Cu6 I9 I8 10.5(9) 5 5
Cu6 I9 I8 89.1(9) 9 5
Cu6 I9 I8 91.3(8) . 5
Cu7 I9 I8 59.92(14) . 5
Cu7 I9 I8 59.91(14) 13 .
Cu6 I9 I8 89.1(9) 5 .
Cu6 I9 I8 91.3(8) 9 .
Cu6 I9 I8 10.5(9) . .
Cu7 I9 I8 59.92(14) . .
I8 I9 I8 97.1(2) 5 .
Cu7 I9 I8 59.92(14) 13 9
Cu6 I9 I8 91.3(8) 5 9
Cu6 I9 I8 10.5(9) 9 9
Cu6 I9 I8 89.1(9) . 9
Cu7 I9 I8 59.92(14) . 9
I8 I9 I8 97.1(2) 5 9
I8 I9 I8 97.1(2) . 9
Cu7 I9 Cs1 91.46(8) 13 5
Cu6 I9 Cs1 67.1(8) 5 5
Cu6 I9 Cs1 70.3(7) 9 5
Cu6 I9 Cs1 140.9(9) . 5
Cu7 I9 Cs1 91.45(8) . 5
I8 I9 Cs1 61.69(12) 5 5
I8 I9 Cs1 151.1(2) . 5
I8 I9 Cs1 68.71(13) 9 5
Cu7 I9 Cs1 91.45(8) 13 9
Cu6 I9 Cs1 140.9(9) 5 9
Cu6 I9 Cs1 67.1(8) 9 9
Cu6 I9 Cs1 70.3(7) . 9
Cu7 I9 Cs1 91.45(8) . 9
I8 I9 Cs1 151.1(2) 5 9
I8 I9 Cs1 68.71(13) . 9
I8 I9 Cs1 61.69(12) 9 9
Cs1 I9 Cs1 119.936(7) 5 9
Cu7 I9 Cs1 91.45(8) 13 .
Cu6 I9 Cs1 70.3(7) 5 .
Cu6 I9 Cs1 140.9(9) 9 .
Cu6 I9 Cs1 67.1(8) . .
Cu7 I9 Cs1 91.45(8) . .
I8 I9 Cs1 68.71(13) 5 .
I8 I9 Cs1 61.69(12) . .
I8 I9 Cs1 151.1(2) 9 .
Cs1 I9 Cs1 119.937(7) 5 .
Cs1 I9 Cs1 119.937(7) 9 .
I8 I10 Cu6 1.4(11) . .
I8 I10 Cs1 73.6(5) . .
Cu6 I10 Cs1 73.7(9) . .
I8 I10 Cs1 75.1(6) . 17
Cu6 I10 Cs1 73.9(10) . 17
Cs1 I10 Cs1 114.8(3) . 17
Cu7 Cu7 Cu6 100.8(13) 13 21
Cu7 Cu7 Cu6 100.8(13) 13 13
Cu6 Cu7 Cu6 116.6(8) 21 13
Cu7 Cu7 Cu6 100.8(13) 13 17
Cu6 Cu7 Cu6 116.6(8) 21 17
Cu6 Cu7 Cu6 116.6(8) 13 17
Cu7 Cu7 I9 180.0(11) 13 13
Cu6 Cu7 I9 79.2(13) 21 13
Cu6 Cu7 I9 79.2(13) 13 13
Cu6 Cu7 I9 79.2(13) 17 13
Cu7 Cu7 Cu6 57.3(10) 13 5
Cu6 Cu7 Cu6 71.8(11) 21 5
Cu6 Cu7 Cu6 71.8(11) 13 5
Cu6 Cu7 Cu6 158.0(13) 17 5
I9 Cu7 Cu6 122.8(10) 13 5
Cu7 Cu7 Cu6 57.2(10) 13 .
Cu6 Cu7 Cu6 71.8(11) 21 .
Cu6 Cu7 Cu6 158.0(13) 13 .
Cu6 Cu7 Cu6 71.8(11) 17 .
I9 Cu7 Cu6 122.7(10) 13 .
Cu6 Cu7 Cu6 93.5(13) 5 .
Cu7 Cu7 Cu6 57.3(10) 13 9
Cu6 Cu7 Cu6 158.0(13) 21 9
Cu6 Cu7 Cu6 71.8(11) 13 9
Cu6 Cu7 Cu6 71.8(11) 17 9
I9 Cu7 Cu6 122.8(10) 13 9
Cu6 Cu7 Cu6 93.5(13) 5 9
Cu6 Cu7 Cu6 93.5(13) . 9
Cu7 Cu7 I8 102.3(6) 13 21
Cu6 Cu7 I8 2.5(11) 21 21
Cu6 Cu7 I8 114.3(11) 13 21
Cu6 Cu7 I8 117.9(11) 17 21
I9 Cu7 I8 77.7(6) 13 21
Cu6 Cu7 I8 71.4(9) 5 21
Cu6 Cu7 I8 74.3(9) . 21
Cu6 Cu7 I8 159.5(14) 9 21
Cu7 Cu7 I8 102.4(6) 13 13
Cu6 Cu7 I8 117.9(11) 21 13
Cu6 Cu7 I8 2.5(11) 13 13
Cu6 Cu7 I8 114.3(11) 17 13
I9 Cu7 I8 77.7(6) 13 13
Cu6 Cu7 I8 74.3(9) 5 13
Cu6 Cu7 I8 159.5(14) . 13
Cu6 Cu7 I8 71.4(9) 9 13
I8 Cu7 I8 115.6(4) 21 13
Cu7 Cu7 I8 102.3(6) 13 17
Cu6 Cu7 I8 114.3(11) 21 17
Cu6 Cu7 I8 117.9(11) 13 17
Cu6 Cu7 I8 2.5(11) 17 17
I9 Cu7 I8 77.7(6) 13 17
Cu6 Cu7 I8 159.5(14) 5 17
Cu6 Cu7 I8 71.4(9) . 17
Cu6 Cu7 I8 74.3(9) 9 17
I8 Cu7 I8 115.6(4) 21 17
I8 Cu7 I8 115.6(4) 13 17
Cu7 Cu7 I9 0.0(7) 13 .
Cu6 Cu7 I9 100.8(13) 21 .
Cu6 Cu7 I9 100.8(13) 13 .
Cu6 Cu7 I9 100.8(13) 17 .
I9 Cu7 I9 180.0(17) 13 .
Cu6 Cu7 I9 57.2(10) 5 .
Cu6 Cu7 I9 57.2(10) . .
Cu6 Cu7 I9 57.2(10) 9 .
I8 Cu7 I9 102.3(6) 21 .
I8 Cu7 I9 102.3(6) 13 .
I8 Cu7 I9 102.3(6) 17 .

loop_
_geom_bond_atom_site_label_1
_geom_bond_atom_site_label_2
_geom_bond_distance
_geom_bond_site_symmetry_2
O9 C17 1.426(10) .
O9 C18 1.427(10) .
O9 Cs2 3.40(3) .
O9 Cs2 3.68(3) 13_556
C17 C18 1.479(10) 19_556
C18 C17 1.479(10) 22_566
Cs3 I6 1.859(11) .
Cs3 O7 3.12(4) .
Cs3 O7 3.12(4) 7
Cs3 O7 3.12(4) 10_545
Cs3 O8 3.47(5) .
Cs3 O8 3.47(5) 7
Cs3 O8 3.47(5) 10_545
Cs3 Cs2 3.844(7) .
Cs3 C15 3.88(3) .
Cs3 C15 3.88(3) 10_545
Cs3 C15 3.88(3) 7
Cs3 C16 3.95(5) .
O7 C14 1.428(10) .
O7 C13 1.428(10) .
O7 Cs2 3.64(4) .
O8 C15 1.426(10) .
O8 C16 1.425(10) .
O8 Cs2 3.32(4) .
C14 C15 1.481(10) .
C13 C16 1.477(10) 10_545
C13 Cs2 3.70(8) .
C16 C13 1.477(10) 7
I7 I5 1.49(6) .
I7 Cu5 1.89(6) .
I7 I6 3.06(6) .
Cs1 O6 3.06(2) .
Cs1 O2 3.07(2) .
Cs1 O4 3.10(2) .
Cs1 O1 3.14(2) .
Cs1 O5 3.19(2) .
Cs1 O3 3.23(2) .
Cs1 I8 3.699(7) .
Cs1 C1 3.72(3) .
Cs1 C8 3.74(3) .
Cs1 C12 3.77(4) .
Cs1 C4 3.82(3) .
Cs1 Cu6 3.84(4) .
Cs2 O8 3.32(4) 7
Cs2 O8 3.32(4) 10_545
Cs2 O9 3.40(3) 10_545
Cs2 O9 3.40(3) 7
Cs2 O7 3.64(4) 10_545
Cs2 O7 3.64(4) 7
Cs2 O9 3.68(3) 19_556
Cs2 O9 3.68(3) 13_556
Cs2 O9 3.68(3) 22_566
O1 C1 1.42(4) .
O1 C12 1.47(4) .
O2 C2 1.35(4) .
O2 C3 1.43(4) .
O3 C4 1.46(4) .
O3 C5 1.45(4) .
O4 C6 1.41(4) .
O4 C7 1.43(4) .
O5 C8 1.41(4) .
O5 C9 1.48(4) .
O6 C11 1.37(4) .
O6 C10 1.44(4) .
C1 C2 1.57(6) .
C3 C4 1.54(5) .
C5 C6 1.50(6) .
C7 C8 1.46(5) .
C9 C10 1.48(6) .
C11 C12 1.62(6) .
Cu1 I1 2.534(4) .
Cu1 Cu3 2.542(6) .
Cu1 I2 2.602(5) .
Cu1 I4 2.692(5) .
Cu1 Cu4 2.73(3) .
Cu1 Cu3 3.032(7) 7
Cu1 I3 3.099(6) .
Cu2 I4 2.643(3) 10_545
Cu2 I4 2.643(3) .
Cu2 I4 2.643(3) 7
Cu2 I3 2.815(10) .
Cu2 Cu5 2.99(3) 10_545
Cu2 Cu5 2.99(3) .
Cu2 Cu5 2.99(3) 7
Cu3 I1 2.540(4) 10_545
Cu3 I2 2.636(5) .
Cu3 I4 2.738(5) .
Cu3 Cu4 2.83(3) 10_545
Cu3 I3 2.953(6) .
Cu3 Cu1 3.032(7) 10_545
Cu4 Cu5 2.43(4) .
Cu4 I5 2.52(3) .
Cu4 I1 2.57(3) .
Cu4 I4 2.76(3) .
Cu4 Cu3 2.83(3) 7
Cu4 I4 2.93(3) 7
Cu5 I5 2.54(3) .
Cu5 I6 2.58(3) .
Cu5 I4 2.76(3) 7
Cu5 Cu5 2.80(5) 10_545
Cu5 Cu5 2.80(5) 7
Cu5 I4 2.90(3) .
I1 Cu3 2.540(4) 7
I3 Cu3 2.953(6) 10_545
I3 Cu3 2.953(6) 7
I3 Cu1 3.099(6) 10_545
I3 Cu1 3.099(6) 7
I4 Cu5 2.76(3) 10_545
I4 Cu4 2.93(3) 10_545
I6 Cu5 2.58(3) 10_545
I6 Cu5 2.58(3) 7
I6 I7 3.06(6) 10_545
I6 I7 3.06(6) 7
Cu6 I8 0.64(3) .
Cu6 Cu7 2.01(3) 13
Cu6 I10 2.21(4) .
Cu6 Cu7 2.35(4) .
Cu6 Cu6 2.57(6) 21
Cu6 Cu6 2.57(6) 17
Cu6 I9 2.60(3) .
Cu6 I8 2.92(4) 17
Cu6 I8 3.03(4) 21
Cu6 Cs1 3.98(3) 9
Cu6 Cs1 4.00(3) 17
I8 I10 1.57(2) .
I8 Cu7 2.646(8) 13
I8 Cu6 2.92(4) 21
I8 Cu7 2.969(14) .
I8 I9 2.988(8) .
I8 Cu6 3.03(4) 17
I8 Cs1 3.904(7) 17
I8 Cs1 4.044(7) 9
I9 Cu7 2.06(3) 13
I9 Cu6 2.60(3) 5
I9 Cu6 2.60(3) 9
I9 Cu7 2.96(3) .
I9 I8 2.988(8) 5
I9 I8 2.988(8) 9
I9 Cs1 4.017(2) 5
I9 Cs1 4.017(2) 9
I10 Cs1 4.001(14) 17
Cu7 Cu7 0.89(5) 13
Cu7 Cu6 2.01(3) 21
Cu7 Cu6 2.01(3) 13
Cu7 Cu6 2.01(3) 17
Cu7 I9 2.06(3) 13
Cu7 Cu6 2.35(4) 5
Cu7 Cu6 2.35(4) 9
Cu7 I8 2.646(9) 21
Cu7 I8 2.646(9) 13
Cu7 I8 2.647(9) 17
